data_7701728
loop_
_publ_author_name
'So, Shiu-Chun'
'Cheung, Wai-Man'
'Chiu, Wai-Hang'
'de Vere-Tucker, Matthew'
'Sung, Herman H.-Y.'
'Williams, Ian D.'
'Leung, Wa-Hung'

_publ_section_title
;
 Iridium porphyrin complexes with \m-nitrido, hydroxo, hydrosulfido and
 alkynyl ligands.
;
_journal_issue 23
_journal_name_full 'Dalton transactions (Cambridge, England : 2003)'
_journal_page_first 8340
_journal_page_last 8349
_journal_paper_doi 10.1039/c9dt00244h
_journal_volume 48
_journal_year 2019
_chemical_absolute_configuration ad
_chemical_formula_moiety '2(C62 H45 Ir N4 O P), C4 H8 O, H2 O'
_chemical_formula_sum 'C128 H100 Ir2 N8 O4 P2'
_chemical_formula_weight 2260.49
_space_group_crystal_system orthorhombic
_space_group_IT_number 29
_space_group_name_Hall 'P 2c -2ac'
_space_group_name_H-M_alt 'P c a 21'
_atom_sites_solution_hydrogens mixed
_audit_creation_date 2019-04-15
_audit_creation_method
;
Olex2 1.2
(compiled 2017.08.10 svn.r3458 for OlexSys, GUI svn.r5381)
;
_audit_update_record
;
2019-05-01 deposited with the CCDC.	2019-05-15 downloaded from the CCDC.
;
_cell_angle_alpha 90
_cell_angle_beta 90
_cell_angle_gamma 90
_cell_formula_units_Z 4
_cell_length_a 26.2427(2)
_cell_length_b 10.41332(13)
_cell_length_c 35.1224(3)
_cell_measurement_reflns_used 19315
_cell_measurement_temperature 100.10(10)
_cell_measurement_theta_max 75.4910
_cell_measurement_theta_min 4.7390
_cell_volume 9598.03(16)
_computing_cell_refinement
;
CrysAlisPro, Agilent Technologies,
Version 1.171.37.35 (release 13-08-2014 CrysAlis171 .NET)
(compiled Aug 13 2014,18:06:01)
;
_computing_data_collection
;
CrysAlisPro, Agilent Technologies,
Version 1.171.37.35 (release 13-08-2014 CrysAlis171 .NET)
(compiled Aug 13 2014,18:06:01)
;
_computing_data_reduction
;
CrysAlisPro, Agilent Technologies,
Version 1.171.37.35 (release 13-08-2014 CrysAlis171 .NET)
(compiled Aug 13 2014,18:06:01)
;
_computing_molecular_graphics 'Olex2 (Dolomanov et al., 2009)'
_computing_publication_material 'Olex2 (Dolomanov et al., 2009)'
_computing_structure_refinement 'ShelXL (Sheldrick, 2015)'
_computing_structure_solution 'ShelXS (Sheldrick, 2008)'
_diffrn_ambient_temperature 100.10(10)
_diffrn_detector_area_resol_mean 10.3587
_diffrn_detector_type Atlas
_diffrn_measured_fraction_theta_full 0.988
_diffrn_measured_fraction_theta_max 0.988
_diffrn_measurement_details
;
#__ type_ start__ end____ width___ exp.time_
  1 omega   33.00   89.00   1.0000    5.0000
omega____ theta____ kappa____ phi______ frames
    -      110.5703  -30.0000   60.0000 56

#__ type_ start__ end____ width___ exp.time_
  2 omega   37.00  102.00   1.0000    5.0000
omega____ theta____ kappa____ phi______ frames
    -      110.5703 -111.0000  120.0000 65

#__ type_ start__ end____ width___ exp.time_
  3 omega   80.00  172.00   1.0000    5.0000
omega____ theta____ kappa____ phi______ frames
    -      110.5703   30.0000 -120.0000 92

#__ type_ start__ end____ width___ exp.time_
  4 omega   57.00  139.00   1.0000    5.0000
omega____ theta____ kappa____ phi______ frames
    -      110.5703  178.0000  -90.0000 82

#__ type_ start__ end____ width___ exp.time_
  5 omega   58.00  141.00   1.0000    5.0000
omega____ theta____ kappa____ phi______ frames
    -      110.5703  178.0000  120.0000 83

#__ type_ start__ end____ width___ exp.time_
  6 omega   33.00   71.00   1.0000    5.0000
omega____ theta____ kappa____ phi______ frames
    -      110.5703  -30.0000 -150.0000 38

#__ type_ start__ end____ width___ exp.time_
  7 omega  -49.00   34.00   1.0000    2.0000
omega____ theta____ kappa____ phi______ frames
    -      -41.0703   37.0000 -150.0000 83

#__ type_ start__ end____ width___ exp.time_
  8 omega -114.00  -11.00   1.0000    2.0000
omega____ theta____ kappa____ phi______ frames
    -      -41.0703  -57.0000   60.0000 103
;
_diffrn_measurement_device 'kappa diffractometer'
_diffrn_measurement_device_type 'Xcalibur, Sapphire3, Gemini ultra'
_diffrn_measurement_method '\w scans'
_diffrn_radiation_monochromator mirror
_diffrn_radiation_probe x-ray
_diffrn_radiation_type CuK\a
_diffrn_radiation_wavelength 1.54184
_diffrn_reflns_av_R_equivalents 0.0284
_diffrn_reflns_av_unetI/netI 0.0363
_diffrn_reflns_Laue_measured_fraction_full 0.988
_diffrn_reflns_Laue_measured_fraction_max 0.988
_diffrn_reflns_limit_h_max 31
_diffrn_reflns_limit_h_min -26
_diffrn_reflns_limit_k_max 12
_diffrn_reflns_limit_k_min -12
_diffrn_reflns_limit_l_max 41
_diffrn_reflns_limit_l_min -41
_diffrn_reflns_number 30575
_diffrn_reflns_point_group_measured_fraction_full 0.821
_diffrn_reflns_point_group_measured_fraction_max 0.821
_diffrn_reflns_theta_full 66.500
_diffrn_reflns_theta_max 66.986
_diffrn_reflns_theta_min 4.206
_diffrn_source 'sealed X-ray tube'
_diffrn_source_current 35
_diffrn_source_power 1.75
_diffrn_source_target Cu
_diffrn_source_voltage 50
_exptl_absorpt_coefficient_mu 6.115
_exptl_absorpt_correction_T_max 1.00000
_exptl_absorpt_correction_T_min 0.62828
_exptl_absorpt_correction_type multi-scan
_exptl_absorpt_process_details
;
CrysAlisPro, Agilent Technologies,
Version 1.171.37.35 (release 13-08-2014 CrysAlis171 .NET)
(compiled Aug 13 2014,18:06:01)
Empirical absorption correction using spherical harmonics,
 implemented in SCALE3 ABSPACK scaling algorithm.
;
_exptl_crystal_colour violet
_exptl_crystal_colour_primary violet
_exptl_crystal_density_diffrn 1.564
_exptl_crystal_description block
_exptl_crystal_F_000 4560
_exptl_crystal_size_max 0.28
_exptl_crystal_size_mid 0.12
_exptl_crystal_size_min 0.1
_refine_diff_density_max 1.398
_refine_diff_density_min -0.828
_refine_diff_density_rms 0.073
_refine_ls_abs_structure_details
;
 Flack x determined using 4941 quotients [(I+)-(I-)]/[(I+)+(I-)]
 (Parsons, Flack and Wagner, Acta Cryst. B69 (2013) 249-259).
;
_refine_ls_abs_structure_Flack -0.024(4)
_refine_ls_extinction_method none
_refine_ls_goodness_of_fit_ref 1.046
_refine_ls_hydrogen_treatment constr
_refine_ls_matrix_type full
_refine_ls_number_parameters 1405
_refine_ls_number_reflns 14064
_refine_ls_number_restraints 247
_refine_ls_restrained_S_all 1.042
_refine_ls_R_factor_all 0.0279
_refine_ls_R_factor_gt 0.0264
_refine_ls_shift/su_max 0.004
_refine_ls_shift/su_mean 0.000
_refine_ls_structure_factor_coef Fsqd
_refine_ls_weighting_details 'w=1/[\s^2^(Fo^2^)+(0.0316P)^2^+5.2018P] where P=(Fo^2^+2Fc^2^)/3'
_refine_ls_weighting_scheme calc
_refine_ls_wR_factor_gt 0.0641
_refine_ls_wR_factor_ref 0.0651
_reflns_Friedel_coverage 0.633
_reflns_Friedel_fraction_full 0.647
_reflns_Friedel_fraction_max 0.648
_reflns_number_gt 13582
_reflns_number_total 14064
_reflns_threshold_expression 'I > 2\s(I)'
_cod_data_source_file c9dt00244h2.cif
_cod_data_source_block benson47cult
_cod_original_cell_volume 9598.03(17)
_cod_database_code 7701728
_shelx_shelxl_version_number 2014/7
_shelx_space_group_comment
;
The symmetry employed for this shelxl refinement is uniquely defined
by the following loop, which should always be used as a source of
symmetry information in preference to the above space-group names.
They are only intended as comments.
;
_olex2_refinement_description
;
1. Fixed Uiso
 At 1.2 times of:
  All C(H) groups, {H1WA,H1WB} of O1W, {H1AA,H1AB} of O1A, All C(H,H) groups
 At 1.5 times of:
  {H1A,H1B} of O1
2. Restrained distances
 C82A-C81A \\sim C83A-C82A \\sim C83A-C84A \\sim C84A-C85A \\sim C85A-C86A
\\sim C81A-C86A
 with sigma of 0.02
 C82B-C81B \\sim C83B-C82B \\sim C83B-C84B \\sim C84B-C85B \\sim C85B-C86B
\\sim C81B-C86B
 with sigma of 0.02
 C21A-C26A \\sim C21A-C22A \\sim C22A-C23A \\sim C24A-C23A \\sim C25A-C24A
\\sim C25A-C26A
 with sigma of 0.02
 C21B-C22B \\sim C22B-C23B \\sim C24B-C23B \\sim C25B-C24B \\sim C25B-C26B
\\sim C21B-C26B
 with sigma of 0.02
3. Restrained planarity
 C81A, C82A, C83A, C84A, C85A, C86A
 with sigma of 0.1
 C81B, C82B, C83B, C84B, C85B, C86B
 with sigma of 0.1
4. Rigid body (RIGU) restrains
 P1A, C81B, C82B, C83B, C84B, C85B, C86B
 with sigma for 1-2 distances of 0.001 and sigma for 1-3 distances of 0.001
 C1A, C21B, C22B, C23B, C24B, C25B, C26B
 with sigma for 1-2 distances of 0.001 and sigma for 1-3 distances of 0.001
 P1A, C81A, C82A, C83A, C84A, C85A, C86A
 with sigma for 1-2 distances of 0.001 and sigma for 1-3 distances of 0.001
 C1A, C21A, C22A, C23A, C24A, C25A, C26A
 with sigma for 1-2 distances of 0.001 and sigma for 1-3 distances of 0.001
5. Others
 Fixed Sof: C21B(0.35) C21A(0.65) C22B(0.35) H22B(0.35) C22A(0.65) H22A(0.65)
 C23B(0.35) H23B(0.35) C23A(0.65) H23A(0.65) C24B(0.35) H24B(0.35) C24A(0.65)
 H24A(0.65) C25B(0.35) H25B(0.35) C25A(0.65) H25A(0.65) C26B(0.35) H26B(0.35)
 C26A(0.65) H26A(0.65) C81B(0.5) C81A(0.5) C82B(0.5) H82B(0.5) C82A(0.5)
 H82A(0.5) C83B(0.5) H83B(0.5) C83A(0.5) H83A(0.5) C84B(0.5) H84B(0.5)
 C84A(0.5) H84A(0.5) C85B(0.5) H85B(0.5) C85A(0.5) H85A(0.5) C86B(0.5)
 H86B(0.5) C86A(0.5) H86A(0.5)
6.a Riding coordinates:
 O1(H1A,H1B), O1A(H1AA,H1AB), O1W(H1WA,H1WB)
6.b Secondary CH2 refined with riding coordinates:
 C2S(H2SA,H2SB), C3S(H3SA,H3SB), C4S(H4SA,H4SB), C5S(H5SA,H5SB)
6.c Aromatic/amide H refined with riding coordinates:
 C3(H3), C4(H4), C8(H8), C9(H9), C13(H13), C14(H14), C18(H18), C19(H19),
 C22(H22), C23(H23), C24(H24), C25(H25), C26(H26), C32(H32), C33(H33), C34(H34),
  C35(H35), C36(H36), C42(H42), C43(H43), C44(H44), C45(H45), C46(H46),
 C52(H52), C53(H53), C54(H54), C55(H55), C56(H56), C62(H62), C63(H63), C64(H64),
  C65(H65), C66(H66), C72(H72), C73(H73), C74(H74), C75(H75), C76(H76),
 C82(H82), C83(H83), C84(H84), C85(H85), C86(H86), C3A(H3A), C4A(H4A), C8A(H8A),
  C9A(H9A), C13A(H13A), C14A(H14A), C18A(H18A), C19A(H19A), C22B(H22B),
 C22A(H22A), C23B(H23B), C23A(H23A), C24B(H24B), C24A(H24A), C25B(H25B),
 C25A(H25A), C26B(H26B), C26A(H26A), C32A(H32A), C33A(H33A), C34A(H34A),
 C35A(H35A), C36A(H36A), C42A(H42A), C43A(H43A), C44A(H44A), C45A(H45A),
 C46A(H46A), C52A(H52A), C53A(H53A), C54A(H54A), C55A(H55A), C56A(H56A),
 C62A(H62A), C63A(H63A), C64A(H64A), C65A(H65A), C66A(H66A), C72A(H72A),
 C73A(H73A), C74A(H74A), C75A(H75A), C76A(H76A), C82B(H82B), C82A(H82A),
 C83B(H83B), C83A(H83A), C84B(H84B), C84A(H84A), C85B(H85B), C85A(H85A),
 C86B(H86B), C86A(H86A)
;
_olex2_submission_special_instructions 'No special instructions were received'

loop_
_space_group_symop_operation_xyz
'x, y, z'
'-x, -y, z+1/2'
'-x+1/2, y, z+1/2'
'x+1/2, -y, z'

loop_
_atom_site_label
_atom_site_type_symbol
_atom_site_fract_x
_atom_site_fract_y
_atom_site_fract_z
_atom_site_U_iso_or_equiv
_atom_site_adp_type
_atom_site_occupancy
_atom_site_site_symmetry_order
_atom_site_calc_flag
_atom_site_refinement_flags_posn
_atom_site_refinement_flags_adp
_atom_site_refinement_flags_occupancy
_atom_site_disorder_assembly
_atom_site_disorder_group
Ir1 Ir 0.76015(2) 0.64506(2) 0.50864(2) 0.02097(6) Uani 1 1 d . . . . .
P1 P 0.70267(5) 0.81308(14) 0.50172(4) 0.0231(3) Uani 1 1 d . . . . .
O1 O 0.81172(15) 0.4972(4) 0.51588(12) 0.0297(9) Uani 1 1 d . . . . .
H1A H 0.8149 0.4488 0.4921 0.045 Uiso 1 1 d R . . . .
H1B H 0.8450 0.5330 0.5229 0.045 Uiso 1 1 d R . . . .
N1 N 0.78986(18) 0.7147(5) 0.55858(14) 0.0242(10) Uani 1 1 d . . . . .
N2 N 0.81511(18) 0.7382(5) 0.47889(14) 0.0234(10) Uani 1 1 d . . . . .
N3 N 0.73676(18) 0.5583(5) 0.45928(14) 0.0239(10) Uani 1 1 d . . . . .
N4 N 0.71024(19) 0.5354(5) 0.53916(14) 0.0237(10) Uani 1 1 d . . . . .
C0AA C 0.7392(3) 0.5869(8) 0.6042(2) 0.0281(15) Uani 1 1 d . . . . .
C2 C 0.7754(2) 0.6793(7) 0.59443(19) 0.0277(13) Uani 1 1 d . . . . .
C3 C 0.8064(2) 0.7502(7) 0.62131(19) 0.0344(15) Uani 1 1 d . . . . .
H3 H 0.8038 0.7468 0.6483 0.041 Uiso 1 1 calc R . . . .
C4 C 0.8395(3) 0.8214(8) 0.6013(2) 0.0354(15) Uani 1 1 d . . . . .
H4 H 0.8644 0.8780 0.6115 0.042 Uiso 1 1 calc R . . . .
C5 C 0.8304(2) 0.7968(7) 0.56174(19) 0.0278(13) Uani 1 1 d . . . . .
C6 C 0.8612(2) 0.8409(6) 0.5324(2) 0.0263(14) Uani 1 1 d . . . . .
C7 C 0.8545(2) 0.8131(6) 0.49375(18) 0.0258(13) Uani 1 1 d . . . . .
C8 C 0.8853(2) 0.8607(6) 0.4632(2) 0.0298(14) Uani 1 1 d . . . . .
H8 H 0.9144 0.9143 0.4658 0.036 Uiso 1 1 calc R . . . .
C9 C 0.8659(2) 0.8162(7) 0.4304(2) 0.0303(14) Uani 1 1 d . . . . .
H9 H 0.8788 0.8325 0.4056 0.036 Uiso 1 1 calc R . . . .
C10 C 0.8219(2) 0.7391(6) 0.43963(17) 0.0248(12) Uani 1 1 d . . . . .
C11 C 0.7933(2) 0.6678(6) 0.41358(18) 0.0249(12) Uani 1 1 d . . . . .
C12 C 0.7551(3) 0.5800(7) 0.4234(2) 0.0267(15) Uani 1 1 d . . . . .
C13 C 0.7273(2) 0.5009(7) 0.39710(19) 0.0296(13) Uani 1 1 d . . . . .
H13 H 0.7329 0.4957 0.3704 0.036 Uiso 1 1 calc R . . . .
C14 C 0.6919(3) 0.4358(7) 0.41685(19) 0.0320(14) Uani 1 1 d . . . . .
H14 H 0.6678 0.3768 0.4067 0.038 Uiso 1 1 calc R . . . .
C15 C 0.6972(2) 0.4717(6) 0.45617(18) 0.0261(12) Uani 1 1 d . . . . .
C16 C 0.6661(2) 0.4295(6) 0.48592(19) 0.0254(13) Uani 1 1 d . . . . .
C17 C 0.6731(2) 0.4575(6) 0.52427(18) 0.0257(13) Uani 1 1 d . . . . .
C18 C 0.6463(3) 0.3963(7) 0.5546(2) 0.0328(15) Uani 1 1 d . . . . .
H18 H 0.6180 0.3402 0.5522 0.039 Uiso 1 1 calc R . . . .
C19 C 0.6688(3) 0.4328(7) 0.5876(2) 0.0340(15) Uani 1 1 d . . . . .
H19 H 0.6596 0.4048 0.6124 0.041 Uiso 1 1 calc R . . . .
C20 C 0.7086(2) 0.5208(6) 0.57850(18) 0.0270(13) Uani 1 1 d . . . . .
C21 C 0.7334(2) 0.5556(6) 0.64566(18) 0.0293(13) Uani 1 1 d . . . . .
C22 C 0.6874(3) 0.5710(7) 0.6651(2) 0.0321(14) Uani 1 1 d . . . . .
H22 H 0.6586 0.6038 0.6519 0.039 Uiso 1 1 calc R . . . .
C23 C 0.6829(3) 0.5389(7) 0.7036(2) 0.0367(15) Uani 1 1 d . . . . .
H23 H 0.6512 0.5483 0.7163 0.044 Uiso 1 1 calc R . . . .
C24 C 0.7246(3) 0.4939(9) 0.7229(2) 0.051(2) Uani 1 1 d . . . . .
H24 H 0.7218 0.4726 0.7491 0.061 Uiso 1 1 calc R . . . .
C25 C 0.7710(3) 0.4792(11) 0.7045(2) 0.058(2) Uani 1 1 d . . . . .
H25 H 0.7999 0.4490 0.7181 0.069 Uiso 1 1 calc R . . . .
C26 C 0.7751(3) 0.5088(9) 0.6659(2) 0.0435(18) Uani 1 1 d . . . . .
H26 H 0.8068 0.4970 0.6533 0.052 Uiso 1 1 calc R . . . .
C31 C 0.9066(2) 0.9242(7) 0.54201(18) 0.0301(14) Uani 1 1 d . . . . .
C32 C 0.9000(3) 1.0503(8) 0.5524(2) 0.0415(17) Uani 1 1 d . . . . .
H32 H 0.8667 1.0854 0.5535 0.050 Uiso 1 1 calc R . . . .
C33 C 0.9417(3) 1.1275(8) 0.5614(3) 0.048(2) Uani 1 1 d . . . . .
H33 H 0.9369 1.2148 0.5684 0.057 Uiso 1 1 calc R . . . .
C34 C 0.9904(3) 1.0753(8) 0.5600(2) 0.0429(18) Uani 1 1 d . . . . .
H34 H 1.0191 1.1272 0.5659 0.052 Uiso 1 1 calc R . . . .
C35 C 0.9970(3) 0.9500(9) 0.5503(2) 0.048(2) Uani 1 1 d . . . . .
H35 H 1.0304 0.9146 0.5497 0.058 Uiso 1 1 calc R . . . .
C36 C 0.9550(3) 0.8722(8) 0.5411(2) 0.0400(17) Uani 1 1 d . . . . .
H36 H 0.9598 0.7848 0.5343 0.048 Uiso 1 1 calc R . . . .
C41 C 0.8058(2) 0.6863(6) 0.37226(17) 0.0253(12) Uani 1 1 d . . . . .
C42 C 0.8000(2) 0.8081(6) 0.35560(18) 0.0290(13) Uani 1 1 d . . . . .
H42 H 0.7872 0.8774 0.3704 0.035 Uiso 1 1 calc R . . . .
C43 C 0.8128(3) 0.8279(7) 0.3176(2) 0.0359(15) Uani 1 1 d . . . . .
H43 H 0.8084 0.9100 0.3063 0.043 Uiso 1 1 calc R . . . .
C44 C 0.8323(2) 0.7256(8) 0.29608(19) 0.0358(15) Uani 1 1 d . . . . .
H44 H 0.8418 0.7387 0.2703 0.043 Uiso 1 1 calc R . . . .
C45 C 0.8378(2) 0.6067(7) 0.31237(19) 0.0314(14) Uani 1 1 d . . . . .
H45 H 0.8506 0.5373 0.2976 0.038 Uiso 1 1 calc R . . . .
C46 C 0.8246(2) 0.5869(7) 0.3503(2) 0.0293(14) Uani 1 1 d . . . . .
H46 H 0.8286 0.5040 0.3612 0.035 Uiso 1 1 calc R . . . .
C51 C 0.6217(2) 0.3448(6) 0.47598(18) 0.0260(12) Uani 1 1 d . . . . .
C52 C 0.5720(2) 0.3929(7) 0.4765(2) 0.0311(14) Uani 1 1 d . . . . .
H52 H 0.5659 0.4802 0.4829 0.037 Uiso 1 1 calc R . . . .
C53 C 0.5316(2) 0.3127(7) 0.4676(2) 0.0360(15) Uani 1 1 d . . . . .
H53 H 0.4978 0.3455 0.4683 0.043 Uiso 1 1 calc R . . . .
C54 C 0.5395(3) 0.1869(7) 0.4579(2) 0.0368(16) Uani 1 1 d . . . . .
H54 H 0.5115 0.1333 0.4514 0.044 Uiso 1 1 calc R . . . .
C55 C 0.5882(3) 0.1392(7) 0.4575(3) 0.0432(18) Uani 1 1 d . . . . .
H55 H 0.5937 0.0515 0.4513 0.052 Uiso 1 1 calc R . . . .
C56 C 0.6297(3) 0.2175(7) 0.4662(2) 0.0358(15) Uani 1 1 d . . . . .
H56 H 0.6633 0.1838 0.4654 0.043 Uiso 1 1 calc R . . . .
C61 C 0.6763(2) 0.8805(7) 0.54613(18) 0.0280(13) Uani 1 1 d . . . . .
C62 C 0.6543(3) 0.7967(7) 0.5719(2) 0.0339(14) Uani 1 1 d . . . . .
H62 H 0.6582 0.7068 0.5681 0.041 Uiso 1 1 calc R . . . .
C63 C 0.6270(3) 0.8399(7) 0.6029(2) 0.0362(15) Uani 1 1 d . . . . .
H63 H 0.6117 0.7804 0.6199 0.043 Uiso 1 1 calc R . . . .
C64 C 0.6220(3) 0.9679(8) 0.6089(2) 0.0426(17) Uani 1 1 d . . . . .
H64 H 0.6033 0.9980 0.6303 0.051 Uiso 1 1 calc R . . . .
C65 C 0.6442(4) 1.0564(8) 0.5837(2) 0.052(2) Uani 1 1 d . . . . .
H65 H 0.6412 1.1460 0.5883 0.062 Uiso 1 1 calc R . . . .
C66 C 0.6711(3) 1.0116(7) 0.5515(2) 0.0408(16) Uani 1 1 d . . . . .
H66 H 0.6854 1.0704 0.5338 0.049 Uiso 1 1 calc R . . . .
C71 C 0.7303(2) 0.9511(7) 0.4765(2) 0.0319(14) Uani 1 1 d . . . . .
C72 C 0.7659(2) 1.0255(8) 0.4963(2) 0.0423(18) Uani 1 1 d . . . . .
H72 H 0.7749 1.0030 0.5216 0.051 Uiso 1 1 calc R . . . .
C73 C 0.7879(3) 1.1299(10) 0.4796(3) 0.054(2) Uani 1 1 d . . . . .
H73 H 0.8116 1.1800 0.4935 0.065 Uiso 1 1 calc R . . . .
C74 C 0.7758(3) 1.1644(9) 0.4418(3) 0.053(2) Uani 1 1 d . . . . .
H74 H 0.7904 1.2386 0.4304 0.063 Uiso 1 1 calc R . . . .
C75 C 0.7429(4) 1.0893(9) 0.4221(3) 0.052(2) Uani 1 1 d . . . . .
H75 H 0.7358 1.1085 0.3961 0.062 Uiso 1 1 calc R . . . .
C76 C 0.7189(3) 0.9824(7) 0.4396(2) 0.0391(16) Uani 1 1 d . . . . .
H76 H 0.6949 0.9326 0.4257 0.047 Uiso 1 1 calc R . . . .
C81 C 0.6431(2) 0.7801(7) 0.47599(19) 0.0290(13) Uani 1 1 d . . . . .
C82 C 0.6445(3) 0.7291(7) 0.4396(2) 0.0357(15) Uani 1 1 d . . . . .
H82 H 0.6764 0.7106 0.4281 0.043 Uiso 1 1 calc R . . . .
C83 C 0.5994(3) 0.7044(9) 0.4197(2) 0.0439(18) Uani 1 1 d . . . . .
H83 H 0.6009 0.6698 0.3947 0.053 Uiso 1 1 calc R . . . .
C84 C 0.5529(3) 0.7300(8) 0.4361(2) 0.0433(17) Uani 1 1 d . . . . .
H84 H 0.5223 0.7124 0.4226 0.052 Uiso 1 1 calc R . . . .
C85 C 0.5510(2) 0.7812(7) 0.4722(2) 0.0374(15) Uani 1 1 d . . . . .
H85 H 0.5189 0.7993 0.4835 0.045 Uiso 1 1 calc R . . . .
C86 C 0.5953(2) 0.8066(7) 0.4919(2) 0.0321(14) Uani 1 1 d . . . . .
H86 H 0.5933 0.8426 0.5167 0.038 Uiso 1 1 calc R . . . .
Ir1A Ir 0.47626(2) 0.59413(2) 0.25956(2) 0.02464(7) Uani 1 1 d . . . . .
P1A P 0.52545(6) 0.77646(17) 0.26791(4) 0.0304(4) Uani 1 1 d . U . . .
O1A O 0.43239(16) 0.4311(4) 0.25135(12) 0.0300(10) Uani 1 1 d . . . . .
H1AA H 0.4021 0.4526 0.2571 0.036 Uiso 1 1 d R . . . .
H1AB H 0.4419 0.3783 0.2684 0.036 Uiso 1 1 d R . . . .
N1A N 0.4173(2) 0.6756(5) 0.28836(15) 0.0262(11) Uani 1 1 d . . . . .
N2A N 0.5014(2) 0.5146(6) 0.30945(15) 0.0302(12) Uani 1 1 d . . . . .
N3A N 0.53158(19) 0.4971(6) 0.23010(16) 0.0316(12) Uani 1 1 d . . . . .
N4A N 0.4460(2) 0.6544(5) 0.20920(15) 0.0271(11) Uani 1 1 d . . . . .
C1A C 0.3746(2) 0.7850(7) 0.2347(2) 0.0302(13) Uani 1 1 d . U . . .
C2A C 0.3787(2) 0.7514(7) 0.27289(18) 0.0285(13) Uani 1 1 d . . . . .
C3A C 0.3459(3) 0.7936(7) 0.3027(2) 0.0341(14) Uani 1 1 d . . . . .
H3A H 0.3166 0.8462 0.2998 0.041 Uiso 1 1 calc R . . . .
C4A C 0.3638(2) 0.7458(7) 0.33568(19) 0.0320(14) Uani 1 1 d . . . . .
H4A H 0.3492 0.7575 0.3602 0.038 Uiso 1 1 calc R . . . .
C5A C 0.4088(2) 0.6742(7) 0.32695(18) 0.0270(13) Uani 1 1 d . . . . .
C6A C 0.4397(2) 0.6116(7) 0.35404(19) 0.0284(13) Uani 1 1 d . . . . .
C7A C 0.4821(2) 0.5355(8) 0.34548(19) 0.0298(14) Uani 1 1 d . . . . .
C8A C 0.5123(3) 0.4679(8) 0.3725(2) 0.0364(15) Uani 1 1 d . . . . .
H8A H 0.5077 0.4683 0.3993 0.044 Uiso 1 1 calc R . . . .
C9A C 0.5491(3) 0.4020(8) 0.3529(2) 0.0382(17) Uani 1 1 d . . . . .
H9A H 0.5744 0.3473 0.3635 0.046 Uiso 1 1 calc R . . . .
C10A C 0.5420(2) 0.4319(8) 0.3132(2) 0.0344(15) Uani 1 1 d . . . . .
C11A C 0.5738(3) 0.3885(7) 0.2837(2) 0.0334(15) Uani 1 1 d . . . . .
C12A C 0.5683(2) 0.4187(7) 0.2455(2) 0.0336(16) Uani 1 1 d . . . . .
C13A C 0.5975(3) 0.3630(8) 0.2152(2) 0.0394(17) Uani 1 1 d . . . . .
H13A H 0.6259 0.3074 0.2181 0.047 Uiso 1 1 calc R . . . .
C14A C 0.5778(3) 0.4029(8) 0.1824(2) 0.0394(16) Uani 1 1 d . . . . .
H14A H 0.5892 0.3794 0.1576 0.047 Uiso 1 1 calc R . . . .
C15A C 0.5362(2) 0.4877(8) 0.1909(2) 0.0333(15) Uani 1 1 d . . . . .
C16A C 0.5033(3) 0.5421(8) 0.1647(2) 0.0335(15) Uani 1 1 d . . . . .
C17A C 0.4616(3) 0.6226(7) 0.1734(2) 0.0302(14) Uani 1 1 d . . . . .
C18A C 0.4302(3) 0.6855(7) 0.14595(19) 0.0357(15) Uani 1 1 d . . . . .
H18A H 0.4332 0.6795 0.1190 0.043 Uiso 1 1 calc R . . . .
C19A C 0.3951(3) 0.7562(7) 0.1658(2) 0.0371(15) Uani 1 1 d . . . . .
H19A H 0.3693 0.8095 0.1552 0.045 Uiso 1 1 calc R . . . .
C20A C 0.4046(3) 0.7345(7) 0.20547(19) 0.0326(14) Uani 1 1 d . . . . .
C21B C 0.3279(10) 0.867(3) 0.2215(11) 0.044(5) Uani 0.35 1 d D U P A 1
C21A C 0.3396(4) 0.8871(12) 0.2247(4) 0.028(2) Uani 0.65 1 d D U P A 2
C22B C 0.3378(10) 0.998(2) 0.2144(9) 0.049(6) Uani 0.35 1 d D U P A 1
H22B H 0.3722 1.0256 0.2165 0.058 Uiso 0.35 1 calc R . P A 1
C22A C 0.3589(5) 1.0043(10) 0.2118(3) 0.033(2) Uani 0.65 1 d D U P A 2
H22A H 0.3948 1.0144 0.2098 0.039 Uiso 0.65 1 calc R . P A 2
C23B C 0.3019(10) 1.093(2) 0.2045(8) 0.044(5) Uani 0.35 1 d D U P A 1
H23B H 0.3108 1.1788 0.1984 0.053 Uiso 0.35 1 calc R . P A 1
C23A C 0.3278(5) 1.1063(12) 0.2018(4) 0.041(2) Uani 0.65 1 d D U P A 2
H23A H 0.3418 1.1852 0.1931 0.049 Uiso 0.65 1 calc R . P A 2
C24B C 0.2512(9) 1.047(3) 0.2047(10) 0.061(7) Uani 0.35 1 d D U P A 1
H24B H 0.2254 1.0977 0.1933 0.073 Uiso 0.35 1 calc R . P A 1
C24A C 0.2748(6) 1.0896(13) 0.2048(4) 0.046(3) Uani 0.65 1 d D U P A 2
H24A H 0.2526 1.1582 0.1982 0.055 Uiso 0.65 1 calc R . P A 2
C25B C 0.2374(10) 0.929(3) 0.2210(13) 0.078(10) Uani 0.35 1 d D U P A 1
H25B H 0.2026 0.9089 0.2254 0.094 Uiso 0.35 1 calc R . P A 1
C25A C 0.2545(5) 0.9740(14) 0.2173(4) 0.052(3) Uani 0.65 1 d D U P A 2
H25A H 0.2187 0.9636 0.2197 0.063 Uiso 0.65 1 calc R . P A 2
C26B C 0.2761(8) 0.841(3) 0.2307(11) 0.052(7) Uani 0.35 1 d D U P A 1
H26B H 0.2675 0.7631 0.2434 0.062 Uiso 0.35 1 calc R . P A 1
C26A C 0.2874(5) 0.8733(14) 0.2262(5) 0.043(3) Uani 0.65 1 d D U P A 2
H26A H 0.2734 0.7929 0.2336 0.052 Uiso 0.65 1 calc R . P A 2
C31A C 0.4253(2) 0.6268(7) 0.39480(18) 0.0290(13) Uani 1 1 d . . . . .
C32A C 0.4243(2) 0.7479(7) 0.41173(19) 0.0313(14) Uani 1 1 d . . . . .
H32A H 0.4320 0.8214 0.3967 0.038 Uiso 1 1 calc R . . . .
C33A C 0.4123(2) 0.7637(8) 0.4497(2) 0.0362(15) Uani 1 1 d . . . . .
H33A H 0.4127 0.8466 0.4610 0.043 Uiso 1 1 calc R . . . .
C34A C 0.3997(2) 0.6559(7) 0.4712(2) 0.0351(15) Uani 1 1 d . . . . .
H34A H 0.3910 0.6655 0.4973 0.042 Uiso 1 1 calc R . . . .
C35A C 0.3998(2) 0.5370(7) 0.45510(19) 0.0336(15) Uani 1 1 d . . . . .
H35A H 0.3909 0.4641 0.4700 0.040 Uiso 1 1 calc R . . . .
C36A C 0.4128(2) 0.5217(7) 0.41695(18) 0.0300(13) Uani 1 1 d . . . . .
H36A H 0.4131 0.4383 0.4060 0.036 Uiso 1 1 calc R . . . .
C41A C 0.6164(3) 0.2999(8) 0.29504(19) 0.0343(15) Uani 1 1 d . . . . .
C42A C 0.6659(3) 0.3417(9) 0.2949(3) 0.051(2) Uani 1 1 d . . . . .
H42A H 0.6728 0.4269 0.2867 0.061 Uiso 1 1 calc R . . . .
C43A C 0.7061(3) 0.2658(10) 0.3061(3) 0.057(2) Uani 1 1 d . . . . .
H43A H 0.7395 0.3008 0.3078 0.069 Uiso 1 1 calc R . . . .
C44A C 0.6975(3) 0.1379(9) 0.3149(3) 0.053(2) Uani 1 1 d . . . . .
H44A H 0.7253 0.0823 0.3201 0.064 Uiso 1 1 calc R . . . .
C45A C 0.6477(4) 0.0911(10) 0.3159(4) 0.067(3) Uani 1 1 d . . . . .
H45A H 0.6412 0.0046 0.3230 0.080 Uiso 1 1 calc R . . . .
C46A C 0.6070(3) 0.1745(9) 0.3061(3) 0.056(2) Uani 1 1 d . . . . .
H46A H 0.5729 0.1439 0.3072 0.067 Uiso 1 1 calc R . . . .
C51A C 0.5117(3) 0.5157(8) 0.1232(2) 0.0363(15) Uani 1 1 d . . . . .
C52A C 0.5565(3) 0.5501(9) 0.1045(2) 0.0470(18) Uani 1 1 d . . . . .
H52A H 0.5832 0.5907 0.1183 0.056 Uiso 1 1 calc R . . . .
C53A C 0.5625(4) 0.5256(8) 0.0656(2) 0.051(2) Uani 1 1 d . . . . .
H53A H 0.5931 0.5491 0.0530 0.061 Uiso 1 1 calc R . . . .
C54A C 0.5232(3) 0.4662(9) 0.0456(2) 0.049(2) Uani 1 1 d . . . . .
H54A H 0.5266 0.4508 0.0191 0.059 Uiso 1 1 calc R . . . .
C55A C 0.4800(3) 0.4305(8) 0.0640(2) 0.0436(18) Uani 1 1 d . . . . .
H55A H 0.4536 0.3896 0.0501 0.052 Uiso 1 1 calc R . . . .
C56A C 0.4736(3) 0.4519(8) 0.1025(2) 0.0387(16) Uani 1 1 d . . . . .
H56A H 0.4435 0.4237 0.1149 0.046 Uiso 1 1 calc R . . . .
C61A C 0.5050(3) 0.8870(8) 0.3066(3) 0.0423(18) Uani 1 1 d . . . . .
C62A C 0.4601(3) 0.9491(9) 0.3048(3) 0.054(2) Uani 1 1 d . . . . .
H62A H 0.4371 0.9302 0.2847 0.065 Uiso 1 1 calc R . . . .
C63A C 0.4467(3) 1.0411(9) 0.3321(3) 0.059(2) Uani 1 1 d . . . . .
H63A H 0.4155 1.0866 0.3293 0.070 Uiso 1 1 calc R . . . .
C64A C 0.4760(4) 1.0664(11) 0.3616(3) 0.060(2) Uani 1 1 d . . . . .
H64A H 0.4669 1.1318 0.3792 0.072 Uiso 1 1 calc R . . . .
C65A C 0.5204(4) 0.9957(11) 0.3664(3) 0.063(3) Uani 1 1 d . . . . .
H65A H 0.5413 1.0091 0.3881 0.076 Uiso 1 1 calc R . . . .
C66A C 0.5335(4) 0.9071(10) 0.3397(3) 0.058(2) Uani 1 1 d . . . . .
H66A H 0.5633 0.8568 0.3437 0.069 Uiso 1 1 calc R . . . .
C71A C 0.5922(2) 0.7406(7) 0.2802(2) 0.0362(15) Uani 1 1 d . . . . .
C72A C 0.6031(3) 0.6797(9) 0.3133(2) 0.049(2) Uani 1 1 d . . . . .
H72A H 0.5760 0.6543 0.3296 0.059 Uiso 1 1 calc R . . . .
C73A C 0.6536(3) 0.6531(11) 0.3240(3) 0.065(3) Uani 1 1 d . . . . .
H73A H 0.6605 0.6108 0.3474 0.078 Uiso 1 1 calc R . . . .
C74A C 0.6925(3) 0.6882(9) 0.3008(3) 0.056(2) Uani 1 1 d . . . . .
H74A H 0.7268 0.6717 0.3078 0.067 Uiso 1 1 calc R . . . .
C75A C 0.6819(3) 0.7452(12) 0.2684(4) 0.079(4) Uani 1 1 d . . . . .
H75A H 0.7095 0.7666 0.2521 0.094 Uiso 1 1 calc R . . . .
C76A C 0.6320(3) 0.7770(10) 0.2559(3) 0.062(2) Uani 1 1 d . . . . .
H76A H 0.6260 0.8204 0.2325 0.074 Uiso 1 1 calc R . . . .
C81B C 0.5265(13) 0.890(2) 0.2283(7) 0.044(5) Uani 0.5 1 d D U P B 1
C81A C 0.5335(13) 0.878(2) 0.2257(7) 0.044(5) Uani 0.5 1 d D U P B 2
C82B C 0.5335(11) 0.861(2) 0.1910(5) 0.065(7) Uani 0.5 1 d D U P B 1
H82B H 0.5366 0.7717 0.1854 0.077 Uiso 0.5 1 calc R . P B 1
C82A C 0.5433(8) 0.8178(18) 0.1930(4) 0.042(3) Uani 0.5 1 d D U P B 2
H82A H 0.5479 0.7273 0.1923 0.050 Uiso 0.5 1 calc R . P B 2
C83B C 0.5366(12) 0.942(2) 0.1603(6) 0.068(7) Uani 0.5 1 d D U P B 1
H83B H 0.5421 0.9116 0.1352 0.081 Uiso 0.5 1 calc R . P B 1
C83A C 0.5467(9) 0.8897(18) 0.1606(5) 0.055(4) Uani 0.5 1 d D U P B 2
H83A H 0.5520 0.8470 0.1371 0.066 Uiso 0.5 1 calc R . P B 2
C84B C 0.5317(11) 1.0659(19) 0.1677(6) 0.068(6) Uani 0.5 1 d D U P B 1
H84B H 0.5349 1.1266 0.1477 0.081 Uiso 0.5 1 calc R . P B 1
C84A C 0.5427(14) 1.020(2) 0.1607(6) 0.089(9) Uani 0.5 1 d D U P B 2
H84A H 0.5503 1.0678 0.1383 0.107 Uiso 0.5 1 calc R . P B 2
C85B C 0.5218(12) 1.108(2) 0.2042(5) 0.064(6) Uani 0.5 1 d D U P B 1
H85B H 0.5165 1.1966 0.2091 0.077 Uiso 0.5 1 calc R . P B 1
C85A C 0.5279(13) 1.082(2) 0.1929(6) 0.075(7) Uani 0.5 1 d D U P B 2
H85A H 0.5203 1.1709 0.1933 0.090 Uiso 0.5 1 calc R . P B 2
C86B C 0.5198(6) 1.0207(16) 0.2334(5) 0.039(3) Uani 0.5 1 d D U P B 1
H86B H 0.5135 1.0515 0.2584 0.047 Uiso 0.5 1 calc R . P B 1
C86A C 0.5247(17) 1.007(2) 0.2247(7) 0.109(15) Uani 0.5 1 d D U P B 2
H86A H 0.5156 1.0473 0.2479 0.131 Uiso 0.5 1 calc R . P B 2
O1S O 0.8498(3) 0.2565(10) 0.6196(2) 0.091(3) Uani 1 1 d . . . . .
C2S C 0.8171(5) 0.1771(18) 0.6429(4) 0.101(5) Uani 1 1 d . . . . .
H2SA H 0.8156 0.2109 0.6692 0.121 Uiso 1 1 calc R . . . .
H2SB H 0.8300 0.0878 0.6437 0.121 Uiso 1 1 calc R . . . .
C3S C 0.7636(6) 0.182(2) 0.6240(4) 0.123(7) Uani 1 1 d . . . . .
H3SA H 0.7407 0.2421 0.6375 0.147 Uiso 1 1 calc R . . . .
H3SB H 0.7476 0.0955 0.6234 0.147 Uiso 1 1 calc R . . . .
C4S C 0.7765(5) 0.2306(17) 0.5826(4) 0.094(4) Uani 1 1 d . . . . .
H4SA H 0.7820 0.1565 0.5654 0.113 Uiso 1 1 calc R . . . .
H4SB H 0.7478 0.2822 0.5726 0.113 Uiso 1 1 calc R . . . .
C5S C 0.8242(4) 0.3117(11) 0.5844(4) 0.075(3) Uani 1 1 d . . . . .
H5SA H 0.8161 0.4039 0.5876 0.090 Uiso 1 1 calc R . . . .
H5SB H 0.8456 0.3003 0.5614 0.090 Uiso 1 1 calc R . . . .
O1W O 0.4250(3) 0.2932(8) 0.1866(2) 0.080(2) Uani 1 1 d . . . . .
H1WA H 0.4266 0.3445 0.2053 0.096 Uiso 1 1 d R . . . .
H1WB H 0.4356 0.2203 0.1941 0.096 Uiso 1 1 d R . . . .

loop_
_atom_site_aniso_label
_atom_site_aniso_U_11
_atom_site_aniso_U_22
_atom_site_aniso_U_33
_atom_site_aniso_U_23
_atom_site_aniso_U_13
_atom_site_aniso_U_12
Ir1 0.01735(10) 0.02561(11) 0.01996(11) -0.00220(12) 0.00161(12) -0.00169(7)
P1 0.0177(6) 0.0288(7) 0.0227(8) -0.0019(6) 0.0014(5) 0.0003(5)
O1 0.0268(18) 0.034(2) 0.028(2) -0.0041(18) 0.0033(16) 0.0050(17)
N1 0.022(2) 0.028(3) 0.022(3) -0.001(2) 0.0036(19) -0.003(2)
N2 0.022(2) 0.026(3) 0.022(2) -0.007(2) 0.0012(18) -0.002(2)
N3 0.023(2) 0.028(3) 0.021(3) 0.000(2) 0.0036(19) 0.000(2)
N4 0.024(2) 0.027(3) 0.020(2) -0.004(2) 0.0006(19) -0.004(2)
C0AA 0.022(3) 0.040(4) 0.022(3) 0.000(3) 0.000(2) 0.000(3)
C2 0.022(3) 0.038(4) 0.023(3) -0.006(3) 0.002(2) -0.006(3)
C3 0.028(3) 0.051(4) 0.024(3) -0.010(3) 0.006(2) -0.006(3)
C4 0.028(3) 0.048(4) 0.030(3) -0.010(3) -0.002(3) -0.010(3)
C5 0.024(3) 0.033(3) 0.027(3) -0.007(3) -0.003(2) -0.001(3)
C6 0.018(3) 0.029(3) 0.032(3) -0.010(3) 0.003(2) -0.002(2)
C7 0.017(3) 0.031(3) 0.029(3) -0.004(3) 0.006(2) -0.009(2)
C8 0.022(3) 0.033(3) 0.035(4) -0.004(3) 0.004(3) -0.009(2)
C9 0.023(3) 0.037(4) 0.031(3) 0.005(3) 0.006(2) -0.004(3)
C10 0.021(3) 0.030(3) 0.023(3) -0.001(3) 0.006(2) 0.001(2)
C11 0.021(3) 0.028(3) 0.025(3) -0.004(2) 0.004(2) 0.001(2)
C12 0.025(3) 0.031(4) 0.024(3) -0.007(3) 0.000(2) 0.004(3)
C13 0.028(3) 0.036(4) 0.025(3) -0.008(3) 0.000(2) -0.004(3)
C14 0.036(3) 0.037(4) 0.024(3) -0.003(3) 0.000(3) -0.008(3)
C15 0.025(3) 0.025(3) 0.028(3) -0.006(3) -0.002(2) -0.003(2)
C16 0.022(3) 0.025(3) 0.029(3) -0.001(3) 0.000(2) -0.005(2)
C17 0.027(3) 0.024(3) 0.026(3) 0.001(2) 0.002(2) -0.002(2)
C18 0.032(3) 0.034(4) 0.032(4) 0.001(3) 0.000(3) -0.011(3)
C19 0.030(3) 0.045(4) 0.027(3) 0.004(3) -0.002(3) -0.007(3)
C20 0.029(3) 0.029(3) 0.022(3) 0.004(2) 0.004(2) -0.003(3)
C21 0.034(3) 0.032(3) 0.022(3) -0.004(3) 0.000(2) -0.002(3)
C22 0.036(3) 0.034(4) 0.027(3) 0.003(3) 0.001(3) -0.001(3)
C23 0.043(4) 0.042(4) 0.026(3) -0.003(3) 0.009(3) -0.004(3)
C24 0.060(5) 0.070(6) 0.023(4) 0.005(4) 0.004(3) 0.015(4)
C25 0.055(5) 0.086(7) 0.033(4) 0.005(4) -0.005(3) 0.028(5)
C26 0.036(4) 0.067(5) 0.028(4) -0.004(3) 0.000(3) 0.011(4)
C31 0.025(3) 0.043(4) 0.022(3) -0.003(3) -0.001(2) -0.006(3)
C32 0.028(3) 0.043(4) 0.053(5) -0.008(4) -0.004(3) -0.012(3)
C33 0.050(5) 0.040(4) 0.054(5) 0.001(4) -0.008(4) -0.017(4)
C34 0.031(3) 0.063(5) 0.035(4) -0.006(4) 0.003(3) -0.022(3)
C35 0.025(3) 0.076(6) 0.044(4) -0.008(4) 0.001(3) -0.013(4)
C36 0.026(3) 0.053(5) 0.041(4) -0.013(3) 0.003(3) -0.009(3)
C41 0.020(3) 0.032(3) 0.024(3) -0.001(3) 0.001(2) -0.002(2)
C42 0.031(3) 0.026(3) 0.029(3) -0.002(3) 0.002(2) -0.001(2)
C43 0.034(3) 0.035(4) 0.039(4) 0.003(3) 0.000(3) -0.007(3)
C44 0.029(3) 0.055(5) 0.024(3) 0.003(3) 0.003(2) -0.004(3)
C45 0.026(3) 0.042(4) 0.026(3) -0.006(3) -0.001(2) 0.007(3)
C46 0.023(3) 0.036(4) 0.028(3) 0.000(3) 0.000(2) 0.000(3)
C51 0.026(3) 0.029(3) 0.023(3) 0.001(2) -0.002(2) -0.008(3)
C52 0.028(3) 0.030(3) 0.035(4) 0.000(3) 0.006(3) 0.000(3)
C53 0.023(3) 0.050(4) 0.035(4) -0.003(3) 0.000(3) -0.006(3)
C54 0.034(3) 0.042(4) 0.034(4) -0.003(3) -0.003(3) -0.017(3)
C55 0.048(4) 0.029(4) 0.053(5) -0.006(3) -0.002(4) -0.004(3)
C56 0.029(3) 0.030(3) 0.048(4) -0.003(3) 0.005(3) -0.002(3)
C61 0.024(3) 0.038(3) 0.022(3) -0.004(3) -0.002(2) -0.003(3)
C62 0.033(3) 0.030(3) 0.039(4) 0.000(3) 0.007(3) 0.001(3)
C63 0.038(3) 0.037(4) 0.034(4) 0.002(3) 0.005(3) 0.003(3)
C64 0.051(4) 0.046(4) 0.031(4) -0.001(3) 0.009(3) 0.000(3)
C65 0.073(6) 0.039(4) 0.044(5) -0.010(4) 0.018(4) 0.004(4)
C66 0.051(4) 0.036(4) 0.035(4) -0.001(3) 0.007(3) -0.003(3)
C71 0.022(3) 0.037(4) 0.037(4) 0.007(3) 0.009(2) 0.004(3)
C72 0.023(3) 0.052(4) 0.052(5) 0.015(3) -0.004(3) -0.007(3)
C73 0.028(3) 0.065(6) 0.069(6) 0.020(5) -0.004(4) -0.006(4)
C74 0.045(4) 0.047(5) 0.066(6) 0.017(4) 0.019(4) 0.008(4)
C75 0.066(6) 0.048(5) 0.040(5) 0.004(4) 0.018(4) 0.008(4)
C76 0.050(4) 0.034(4) 0.033(4) 0.002(3) 0.006(3) 0.007(3)
C81 0.023(3) 0.034(4) 0.030(3) -0.002(3) 0.001(2) 0.002(3)
C82 0.029(3) 0.045(4) 0.033(4) -0.002(3) -0.001(3) 0.009(3)
C83 0.038(4) 0.064(5) 0.030(4) -0.015(3) -0.011(3) 0.008(3)
C84 0.029(3) 0.050(4) 0.051(4) -0.009(4) -0.013(3) 0.000(3)
C85 0.020(3) 0.043(4) 0.048(4) -0.001(3) 0.002(3) 0.002(3)
C86 0.029(3) 0.038(4) 0.029(3) -0.002(3) 0.005(2) 0.001(3)
Ir1A 0.02016(10) 0.03362(13) 0.02015(11) -0.00059(13) -0.00095(10) -0.00479(10)
P1A 0.0249(7) 0.0394(8) 0.0267(9) -0.0034(6) -0.0020(5) -0.0093(6)
O1A 0.0240(19) 0.033(2) 0.033(3) 0.0038(18) -0.0003(17) -0.0064(16)
N1A 0.026(3) 0.030(3) 0.023(3) 0.002(2) -0.005(2) -0.001(2)
N2A 0.025(2) 0.047(3) 0.019(3) -0.002(2) -0.001(2) -0.001(2)
N3A 0.026(3) 0.043(3) 0.025(3) -0.005(2) 0.002(2) -0.006(2)
N4A 0.028(3) 0.033(3) 0.021(3) 0.001(2) -0.001(2) -0.006(2)
C1A 0.032(3) 0.033(3) 0.026(3) 0.001(2) -0.005(2) -0.002(2)
C2A 0.024(3) 0.034(3) 0.027(3) 0.005(3) 0.001(2) -0.003(2)
C3A 0.029(3) 0.038(4) 0.035(4) 0.000(3) -0.002(3) 0.005(3)
C4A 0.027(3) 0.041(4) 0.028(3) -0.004(3) 0.003(2) 0.000(3)
C5A 0.024(3) 0.035(3) 0.022(3) -0.001(3) -0.001(2) -0.007(3)
C6A 0.024(3) 0.035(3) 0.026(3) 0.002(3) 0.002(2) -0.006(3)
C7A 0.026(3) 0.041(4) 0.023(3) 0.003(3) -0.002(2) -0.005(3)
C8A 0.030(3) 0.050(4) 0.029(4) 0.001(3) -0.004(3) 0.005(3)
C9A 0.027(3) 0.057(5) 0.031(4) -0.005(3) -0.006(3) 0.005(3)
C10A 0.026(3) 0.048(4) 0.029(3) 0.001(3) -0.004(3) 0.006(3)
C11A 0.032(3) 0.036(4) 0.033(4) -0.008(3) 0.000(3) -0.004(3)
C12A 0.022(3) 0.043(4) 0.036(4) 0.000(3) 0.001(2) 0.005(3)
C13A 0.033(4) 0.047(5) 0.038(4) -0.007(3) 0.000(3) 0.001(3)
C14A 0.035(4) 0.052(5) 0.031(4) -0.002(3) 0.002(3) -0.004(3)
C15A 0.027(3) 0.046(4) 0.026(3) -0.007(3) 0.004(3) -0.006(3)
C16A 0.034(3) 0.040(4) 0.027(4) -0.001(3) -0.002(3) -0.012(3)
C17A 0.031(3) 0.035(4) 0.024(3) -0.002(3) -0.002(3) -0.009(3)
C18A 0.048(4) 0.039(4) 0.021(3) 0.001(3) -0.004(3) -0.004(3)
C19A 0.045(4) 0.036(4) 0.030(4) 0.007(3) -0.009(3) 0.000(3)
C20A 0.039(3) 0.035(4) 0.023(3) 0.001(3) -0.001(3) -0.010(3)
C21B 0.036(4) 0.043(5) 0.052(12) 0.013(6) -0.007(4) 0.001(4)
C21A 0.036(3) 0.037(3) 0.012(5) -0.001(3) -0.002(3) 0.003(2)
C22B 0.038(5) 0.042(5) 0.066(16) 0.014(6) -0.001(6) 0.002(4)
C22A 0.039(4) 0.037(3) 0.022(5) 0.002(3) 0.001(3) 0.003(3)
C23B 0.039(6) 0.046(5) 0.049(13) 0.015(6) 0.005(8) 0.005(5)
C23A 0.045(4) 0.044(3) 0.033(5) 0.007(3) 0.004(4) 0.010(3)
C24B 0.040(6) 0.052(7) 0.092(18) 0.029(10) 0.000(7) 0.003(5)
C24A 0.044(4) 0.053(4) 0.040(6) 0.014(4) 0.003(4) 0.010(3)
C25B 0.039(5) 0.061(8) 0.13(3) 0.048(12) 0.002(5) 0.004(4)
C25A 0.042(4) 0.056(4) 0.059(8) 0.021(4) 0.001(3) 0.009(3)
C26B 0.037(4) 0.046(7) 0.072(17) 0.019(9) -0.004(4) 0.001(4)
C26A 0.036(3) 0.050(4) 0.044(8) 0.015(4) -0.002(3) 0.003(3)
C31A 0.016(3) 0.044(4) 0.027(3) 0.001(3) -0.001(2) -0.001(2)
C32A 0.023(3) 0.041(4) 0.030(3) 0.000(3) 0.000(2) -0.001(3)
C33A 0.028(3) 0.048(4) 0.033(3) -0.012(3) 0.000(3) 0.006(3)
C34A 0.026(3) 0.047(4) 0.032(4) -0.001(3) 0.003(3) 0.003(3)
C35A 0.027(3) 0.048(4) 0.026(3) 0.003(3) 0.003(2) -0.003(3)
C36A 0.027(3) 0.036(3) 0.027(3) 0.000(3) 0.000(2) -0.002(3)
C41A 0.029(3) 0.048(4) 0.026(3) -0.006(3) -0.004(3) 0.007(3)
C42A 0.039(4) 0.049(5) 0.064(6) 0.006(4) 0.007(4) 0.004(3)
C43A 0.031(4) 0.061(6) 0.079(6) 0.004(5) -0.003(4) 0.000(4)
C44A 0.039(4) 0.062(6) 0.058(5) 0.002(4) -0.001(4) 0.018(4)
C45A 0.054(5) 0.052(6) 0.094(8) 0.009(5) -0.004(5) 0.003(4)
C46A 0.039(4) 0.049(5) 0.079(7) 0.004(5) -0.008(4) 0.002(4)
C51A 0.042(4) 0.045(4) 0.022(3) -0.003(3) 0.004(3) 0.000(3)
C52A 0.047(4) 0.055(5) 0.039(4) 0.001(4) 0.009(3) -0.011(4)
C53A 0.068(5) 0.047(5) 0.038(4) 0.003(4) 0.016(4) -0.001(4)
C54A 0.071(5) 0.048(5) 0.028(4) -0.001(3) 0.006(4) 0.011(4)
C55A 0.052(4) 0.044(4) 0.035(4) -0.010(3) -0.009(3) 0.009(3)
C56A 0.043(4) 0.043(4) 0.030(4) -0.007(3) -0.002(3) 0.001(3)
C61A 0.027(3) 0.041(4) 0.059(5) -0.008(4) 0.004(3) -0.009(3)
C62A 0.043(4) 0.054(5) 0.064(6) -0.007(4) -0.010(4) -0.006(4)
C63A 0.039(4) 0.052(5) 0.085(7) -0.008(5) 0.003(4) 0.005(4)
C64A 0.048(5) 0.070(6) 0.061(6) -0.018(5) 0.010(4) -0.003(4)
C65A 0.073(6) 0.063(6) 0.054(6) -0.017(5) -0.004(5) 0.017(5)
C66A 0.065(5) 0.076(7) 0.032(4) -0.015(4) -0.002(4) 0.015(5)
C71A 0.023(3) 0.044(4) 0.042(4) -0.008(3) 0.005(3) -0.007(3)
C72A 0.034(4) 0.071(6) 0.043(4) -0.007(4) -0.005(3) -0.001(4)
C73A 0.035(4) 0.085(7) 0.074(7) -0.025(6) -0.007(4) 0.002(4)
C74A 0.033(4) 0.056(5) 0.079(7) -0.011(5) -0.003(4) 0.002(4)
C75A 0.034(4) 0.101(8) 0.102(10) -0.003(7) 0.024(5) 0.004(5)
C76A 0.045(4) 0.079(6) 0.061(5) 0.000(6) 0.017(4) -0.009(4)
C81B 0.058(15) 0.046(4) 0.029(3) 0.002(3) -0.009(4) -0.024(4)
C81A 0.053(14) 0.048(4) 0.030(3) 0.003(3) -0.008(4) -0.025(4)
C82B 0.11(2) 0.049(5) 0.030(3) 0.000(3) 0.002(4) -0.030(5)
C82A 0.048(8) 0.046(5) 0.032(3) 0.002(3) -0.003(3) -0.033(5)
C83B 0.124(19) 0.050(5) 0.029(4) 0.000(3) 0.000(4) -0.032(7)
C83A 0.084(13) 0.048(5) 0.033(3) 0.003(3) -0.007(4) -0.042(7)
C84B 0.124(18) 0.050(5) 0.029(5) 0.000(3) -0.004(5) -0.031(6)
C84A 0.18(3) 0.048(6) 0.036(5) 0.003(4) -0.003(7) -0.032(7)
C85B 0.117(17) 0.048(4) 0.028(5) 0.002(3) -0.009(6) -0.024(5)
C85A 0.14(2) 0.050(5) 0.033(5) 0.002(4) -0.019(7) -0.027(6)
C86B 0.044(7) 0.046(4) 0.027(4) 0.001(3) -0.014(4) -0.025(4)
C86A 0.23(4) 0.054(4) 0.040(5) 0.008(3) 0.011(9) 0.005(7)
O1S 0.081(5) 0.120(8) 0.072(5) -0.008(5) -0.010(4) -0.010(5)
C2S 0.084(8) 0.153(14) 0.065(7) -0.007(8) -0.003(6) -0.031(9)
C3S 0.094(10) 0.20(2) 0.076(10) -0.027(11) -0.001(7) -0.007(12)
C4S 0.068(7) 0.132(13) 0.082(9) -0.032(9) -0.008(6) 0.013(8)
C5S 0.064(6) 0.067(7) 0.095(9) -0.030(6) -0.006(6) 0.014(5)
O1W 0.071(4) 0.088(5) 0.081(5) -0.036(5) 0.009(4) -0.008(4)

loop_
_atom_type_symbol
_atom_type_description
_atom_type_scat_dispersion_real
_atom_type_scat_dispersion_imag
_atom_type_scat_source
C C 0.0181 0.0091 'International Tables Vol C Tables 4.2.6.8 and 6.1.1.4'
H H 0.0000 0.0000 'International Tables Vol C Tables 4.2.6.8 and 6.1.1.4'
Ir Ir -4.7710 6.5667 'International Tables Vol C Tables 4.2.6.8 and 6.1.1.4'
N N 0.0311 0.0180 'International Tables Vol C Tables 4.2.6.8 and 6.1.1.4'
O O 0.0492 0.0322 'International Tables Vol C Tables 4.2.6.8 and 6.1.1.4'
P P 0.2955 0.4335 'International Tables Vol C Tables 4.2.6.8 and 6.1.1.4'

loop_
_geom_angle_atom_site_label_1
_geom_angle_atom_site_label_2
_geom_angle_atom_site_label_3
_geom_angle
O1 Ir1 P1 178.80(13)
N1 Ir1 P1 94.02(15)
N1 Ir1 O1 84.78(19)
N2 Ir1 P1 92.73(15)
N2 Ir1 O1 87.36(19)
N2 Ir1 N1 90.08(19)
N2 Ir1 N3 89.31(19)
N2 Ir1 N4 173.8(2)
N3 Ir1 P1 92.80(14)
N3 Ir1 O1 88.39(19)
N3 Ir1 N1 173.2(2)
N4 Ir1 P1 93.42(15)
N4 Ir1 O1 86.49(19)
N4 Ir1 N1 89.6(2)
N4 Ir1 N3 90.3(2)
C61 P1 Ir1 116.2(2)
C71 P1 Ir1 112.6(2)
C71 P1 C61 105.0(3)
C81 P1 Ir1 117.6(2)
C81 P1 C61 99.6(3)
C81 P1 C71 104.1(3)
C2 N1 Ir1 126.0(4)
C2 N1 C5 108.0(5)
C5 N1 Ir1 125.8(4)
C7 N2 Ir1 126.9(4)
C10 N2 Ir1 127.2(4)
C10 N2 C7 105.8(5)
C12 N3 Ir1 127.0(4)
C12 N3 C15 107.4(5)
C15 N3 Ir1 125.5(4)
C17 N4 Ir1 125.9(4)
C17 N4 C20 107.0(5)
C20 N4 Ir1 127.0(4)
C2 C0AA C21 117.3(6)
C20 C0AA C2 125.0(6)
C20 C0AA C21 117.7(6)
N1 C2 C0AA 127.1(6)
N1 C2 C3 107.9(6)
C0AA C2 C3 125.0(6)
C4 C3 C2 107.7(6)
C3 C4 C5 107.6(6)
N1 C5 C4 108.7(6)
N1 C5 C6 126.8(6)
C6 C5 C4 124.3(6)
C5 C6 C7 125.4(6)
C5 C6 C31 118.8(6)
C7 C6 C31 115.8(6)
N2 C7 C6 124.9(5)
N2 C7 C8 109.4(5)
C6 C7 C8 125.7(6)
C9 C8 C7 108.0(6)
C8 C9 C10 107.6(6)
N2 C10 C9 109.2(6)
N2 C10 C11 125.3(6)
C11 C10 C9 125.3(6)
C10 C11 C12 124.8(6)
C10 C11 C41 116.6(6)
C12 C11 C41 118.6(6)
N3 C12 C11 125.8(6)
N3 C12 C13 108.6(6)
C11 C12 C13 125.5(6)
C14 C13 C12 108.0(6)
C13 C14 C15 107.4(6)
N3 C15 C14 108.6(6)
N3 C15 C16 125.9(6)
C16 C15 C14 125.5(6)
C15 C16 C51 117.6(6)
C17 C16 C15 125.6(6)
C17 C16 C51 116.8(6)
N4 C17 C16 125.9(6)
N4 C17 C18 109.2(6)
C16 C17 C18 124.4(6)
C19 C18 C17 107.4(6)
C18 C19 C20 107.9(6)
N4 C20 C0AA 125.0(6)
N4 C20 C19 108.4(6)
C0AA C20 C19 126.5(6)
C22 C21 C0AA 122.5(6)
C26 C21 C0AA 119.4(6)
C26 C21 C22 118.0(6)
C23 C22 C21 121.2(7)
C24 C23 C22 119.6(7)
C23 C24 C25 120.5(7)
C24 C25 C26 119.8(7)
C25 C26 C21 120.8(7)
C32 C31 C6 120.7(6)
C32 C31 C36 119.7(6)
C36 C31 C6 119.6(6)
C31 C32 C33 120.9(7)
C34 C33 C32 119.2(8)
C35 C34 C33 120.1(7)
C34 C35 C36 120.7(8)
C31 C36 C35 119.4(8)
C42 C41 C11 119.7(6)
C46 C41 C11 121.4(6)
C46 C41 C42 118.8(6)
C43 C42 C41 120.5(6)
C42 C43 C44 119.5(7)
C45 C44 C43 119.9(6)
C44 C45 C46 120.5(7)
C41 C46 C45 120.8(7)
C52 C51 C16 120.8(6)
C56 C51 C16 120.1(6)
C56 C51 C52 119.1(6)
C53 C52 C51 119.7(6)
C54 C53 C52 121.1(6)
C53 C54 C55 119.3(6)
C54 C55 C56 120.9(7)
C51 C56 C55 119.7(6)
C62 C61 P1 118.0(5)
C62 C61 C66 119.5(6)
C66 C61 P1 121.8(5)
C63 C62 C61 121.8(7)
C64 C63 C62 119.6(7)
C63 C64 C65 120.5(7)
C64 C65 C66 119.6(8)
C61 C66 C65 119.0(7)
C72 C71 P1 117.1(5)
C76 C71 P1 123.8(6)
C76 C71 C72 119.0(7)
C73 C72 C71 120.7(7)
C72 C73 C74 120.9(9)
C75 C74 C73 118.5(8)
C74 C75 C76 120.9(8)
C71 C76 C75 120.0(8)
C82 C81 P1 120.3(5)
C82 C81 C86 117.8(6)
C86 C81 P1 121.9(5)
C81 C82 C83 120.8(6)
C84 C83 C82 120.4(7)
C85 C84 C83 119.5(6)
C84 C85 C86 120.5(6)
C85 C86 C81 121.0(6)
O1A Ir1A P1A 179.27(13)
N1A Ir1A P1A 91.11(16)
N1A Ir1A O1A 89.3(2)
N1A Ir1A N2A 89.3(2)
N1A Ir1A N3A 174.7(2)
N1A Ir1A N4A 90.4(2)
N2A Ir1A P1A 92.51(17)
N2A Ir1A O1A 88.1(2)
N2A Ir1A N3A 90.3(2)
N3A Ir1A P1A 94.21(16)
N3A Ir1A O1A 85.4(2)
N4A Ir1A P1A 94.30(15)
N4A Ir1A O1A 85.10(19)
N4A Ir1A N2A 173.2(2)
N4A Ir1A N3A 89.4(2)
C61A P1A Ir1A 116.1(2)
C71A P1A Ir1A 113.2(2)
C71A P1A C61A 103.2(3)
C81B P1A Ir1A 116.3(9)
C81B P1A C61A 99.2(7)
C81B P1A C71A 107.2(11)
C81A P1A Ir1A 115.8(9)
C81A P1A C61A 105.5(7)
C81A P1A C71A 101.3(11)
C2A N1A Ir1A 126.5(4)
C5A N1A Ir1A 127.6(4)
C5A N1A C2A 105.8(5)
C7A N2A Ir1A 127.1(5)
C10A N2A Ir1A 125.8(5)
C10A N2A C7A 107.1(6)
C12A N3A Ir1A 126.3(5)
C12A N3A C15A 106.6(6)
C15A N3A Ir1A 126.8(5)
C17A N4A Ir1A 127.5(5)
C17A N4A C20A 107.3(6)
C20A N4A Ir1A 125.2(4)
C2A C1A C20A 124.8(6)
C2A C1A C21B 119.0(16)
C2A C1A C21A 117.9(8)
C20A C1A C21B 115.4(16)
C20A C1A C21A 117.1(8)
N1A C2A C3A 109.1(6)
C1A C2A N1A 125.1(6)
C1A C2A C3A 125.7(6)
C4A C3A C2A 108.0(6)
C3A C4A C5A 107.2(6)
N1A C5A C4A 109.9(6)
N1A C5A C6A 125.2(6)
C6A C5A C4A 124.9(6)
C5A C6A C31A 116.9(6)
C7A C6A C5A 125.1(6)
C7A C6A C31A 118.0(6)
N2A C7A C6A 125.3(6)
N2A C7A C8A 109.3(6)
C6A C7A C8A 125.4(7)
C9A C8A C7A 107.8(7)
C8A C9A C10A 106.6(7)
N2A C10A C9A 109.2(6)
N2A C10A C11A 126.1(7)
C11A C10A C9A 124.6(7)
C10A C11A C41A 116.2(7)
C12A C11A C10A 125.5(7)
C12A C11A C41A 118.3(7)
N3A C12A C11A 126.0(6)
N3A C12A C13A 109.0(6)
C11A C12A C13A 124.8(7)
C14A C13A C12A 108.0(7)
C13A C14A C15A 107.8(7)
N3A C15A C14A 108.6(6)
C16A C15A N3A 125.2(7)
C16A C15A C14A 125.9(7)
C15A C16A C17A 125.7(7)
C15A C16A C51A 118.7(7)
C17A C16A C51A 115.6(6)
N4A C17A C16A 125.2(7)
N4A C17A C18A 109.7(7)
C16A C17A C18A 125.0(7)
C19A C18A C17A 106.9(6)
C18A C19A C20A 107.1(6)
N4A C20A C1A 127.1(6)
N4A C20A C19A 109.0(6)
C1A C20A C19A 123.9(7)
C22B C21B C1A 115.9(18)
C22B C21B C26B 114(2)
C26B C21B C1A 125(2)
C22A C21A C1A 119.3(9)
C26A C21A C1A 123.0(10)
C26A C21A C22A 117.7(11)
C23B C22B C21B 127(2)
C23A C22A C21A 122.5(12)
C22B C23B C24B 113(2)
C22A C23A C24A 118.0(11)
C25B C24B C23B 123(2)
C25A C24A C23A 120.7(12)
C24B C25B C26B 119(2)
C24A C25A C26A 119.1(12)
C25B C26B C21B 120(2)
C21A C26A C25A 121.9(13)
C32A C31A C6A 120.7(6)
C36A C31A C6A 121.2(6)
C36A C31A C32A 118.1(6)
C33A C32A C31A 121.6(7)
C32A C33A C34A 118.8(7)
C35A C34A C33A 120.6(7)
C34A C35A C36A 120.2(7)
C31A C36A C35A 120.6(7)
C42A C41A C11A 120.6(7)
C42A C41A C46A 117.9(7)
C46A C41A C11A 121.4(7)
C41A C42A C43A 123.0(9)
C42A C43A C44A 119.3(8)
C43A C44A C45A 119.7(8)
C44A C45A C46A 119.0(9)
C41A C46A C45A 120.7(8)
C52A C51A C16A 122.4(7)
C52A C51A C56A 118.6(7)
C56A C51A C16A 119.0(6)
C51A C52A C53A 120.5(8)
C54A C53A C52A 119.4(8)
C55A C54A C53A 120.0(7)
C54A C55A C56A 121.6(8)
C55A C56A C51A 119.8(7)
C62A C61A P1A 121.0(7)
C62A C61A C66A 115.9(8)
C66A C61A P1A 123.0(6)
C61A C62A C63A 121.1(9)
C64A C63A C62A 121.9(9)
C63A C64A C65A 118.7(9)
C66A C65A C64A 119.2(10)
C65A C66A C61A 122.6(9)
C72A C71A P1A 119.7(5)
C72A C71A C76A 119.5(8)
C76A C71A P1A 120.7(7)
C71A C72A C73A 121.3(9)
C74A C73A C72A 119.8(11)
C75A C74A C73A 118.9(9)
C74A C75A C76A 124.7(9)
C71A C76A C75A 115.8(10)
C82B C81B P1A 126.2(17)
C82B C81B C86B 111(2)
C86B C81B P1A 122.4(15)
C82A C81A P1A 116.7(17)
C82A C81A C86A 118(2)
C86A C81A P1A 124.7(16)
C81B C82B C83B 129(2)
C81A C82A C83A 118.2(19)
C84B C83B C82B 116.3(18)
C84A C83A C82A 122.7(18)
C83B C84B C85B 120.7(18)
C85A C84A C83A 120(2)
C86B C85B C84B 119.5(18)
C84A C85A C86A 115(2)
C85B C86B C81B 123.3(19)
C81A C86A C85A 125(2)
C2S O1S C5S 114.6(9)
O1S C2S C3S 106.1(13)
C2S C3S C4S 102.0(12)
C5S C4S C3S 108.7(12)
C4S C5S O1S 100.8(11)

loop_
_geom_bond_atom_site_label_1
_geom_bond_atom_site_label_2
_geom_bond_distance
Ir1 P1 2.3229(14)
Ir1 O1 2.065(4)
Ir1 N1 2.052(5)
Ir1 N2 2.028(5)
Ir1 N3 2.049(5)
Ir1 N4 2.042(5)
P1 C61 1.846(6)
P1 C71 1.838(7)
P1 C81 1.837(6)
N1 C2 1.366(8)
N1 C5 1.369(8)
N2 C7 1.396(8)
N2 C10 1.390(8)
N3 C12 1.369(9)
N3 C15 1.380(8)
N4 C17 1.371(8)
N4 C20 1.391(8)
C0AA C2 1.395(11)
C0AA C20 1.391(10)
C0AA C21 1.499(10)
C2 C3 1.448(9)
C3 C4 1.341(10)
C4 C5 1.432(9)
C5 C6 1.388(10)
C6 C7 1.398(9)
C6 C31 1.512(9)
C7 C8 1.432(9)
C8 C9 1.344(10)
C9 C10 1.445(9)
C10 C11 1.396(9)
C11 C12 1.399(10)
C11 C41 1.501(8)
C12 C13 1.436(9)
C13 C14 1.343(10)
C14 C15 1.437(9)
C15 C16 1.396(9)
C16 C17 1.390(9)
C16 C51 1.503(8)
C17 C18 1.428(9)
C18 C19 1.354(10)
C19 C20 1.427(10)
C21 C22 1.397(10)
C21 C26 1.394(10)
C22 C23 1.396(10)
C23 C24 1.371(11)
C24 C25 1.387(12)
C25 C26 1.393(11)
C31 C32 1.374(11)
C31 C36 1.382(10)
C32 C33 1.394(10)
C33 C34 1.389(12)
C34 C35 1.360(13)
C35 C36 1.406(11)
C41 C42 1.404(9)
C41 C46 1.383(9)
C42 C43 1.392(10)
C43 C44 1.402(11)
C44 C45 1.372(11)
C45 C46 1.391(10)
C51 C52 1.398(9)
C51 C56 1.386(10)
C52 C53 1.385(10)
C53 C54 1.370(11)
C54 C55 1.372(12)
C55 C56 1.394(10)
C61 C62 1.383(10)
C61 C66 1.384(10)
C62 C63 1.379(10)
C63 C64 1.356(11)
C64 C65 1.405(12)
C65 C66 1.411(11)
C71 C72 1.399(11)
C71 C76 1.368(10)
C72 C73 1.363(11)
C73 C74 1.410(14)
C74 C75 1.356(14)
C75 C76 1.420(11)
C81 C82 1.384(10)
C81 C86 1.403(9)
C82 C83 1.396(10)
C83 C84 1.377(11)
C84 C85 1.374(11)
C85 C86 1.380(10)
Ir1A P1A 2.3145(16)
Ir1A O1A 2.071(4)
Ir1A N1A 2.034(5)
Ir1A N2A 2.047(5)
Ir1A N3A 2.049(6)
Ir1A N4A 2.038(5)
P1A C61A 1.861(8)
P1A C71A 1.843(7)
P1A C81B 1.83(3)
P1A C81A 1.83(3)
N1A C2A 1.394(8)
N1A C5A 1.373(8)
N2A C7A 1.380(9)
N2A C10A 1.377(9)
N3A C12A 1.373(9)
N3A C15A 1.384(9)
N4A C17A 1.363(9)
N4A C20A 1.376(10)
C1A C2A 1.390(9)
C1A C20A 1.396(10)
C1A C21B 1.56(3)
C1A C21A 1.449(15)
C2A C3A 1.424(9)
C3A C4A 1.346(10)
C4A C5A 1.430(9)
C5A C6A 1.411(10)
C6A C7A 1.398(11)
C6A C31A 1.489(9)
C7A C8A 1.423(10)
C8A C9A 1.371(11)
C9A C10A 1.440(10)
C10A C11A 1.407(10)
C11A C12A 1.386(10)
C11A C41A 1.503(10)
C12A C13A 1.432(10)
C13A C14A 1.331(11)
C14A C15A 1.435(11)
C15A C16A 1.384(11)
C16A C17A 1.411(12)
C16A C51A 1.502(10)
C17A C18A 1.427(10)
C18A C19A 1.370(11)
C19A C20A 1.434(9)
C21B C22B 1.42(2)
C21B C26B 1.42(2)
C21A C22A 1.397(13)
C21A C26A 1.377(14)
C22B C23B 1.404(19)
C22A C23A 1.386(13)
C23B C24B 1.41(2)
C23A C24A 1.405(14)
C24B C25B 1.40(2)
C24A C25A 1.387(15)
C25B C26B 1.41(2)
C25A C26A 1.393(14)
C31A C32A 1.395(10)
C31A C36A 1.382(10)
C32A C33A 1.380(9)
C33A C34A 1.392(11)
C34A C35A 1.361(11)
C35A C36A 1.392(9)
C41A C42A 1.371(11)
C41A C46A 1.385(12)
C42A C43A 1.375(13)
C43A C44A 1.386(14)
C44A C45A 1.393(14)
C45A C46A 1.420(13)
C51A C52A 1.393(11)
C51A C56A 1.403(10)
C52A C53A 1.397(12)
C53A C54A 1.393(13)
C54A C55A 1.357(12)
C55A C56A 1.380(11)
C61A C62A 1.345(12)
C61A C66A 1.398(13)
C62A C63A 1.401(13)
C63A C64A 1.316(14)
C64A C65A 1.389(14)
C65A C66A 1.361(13)
C71A C72A 1.353(12)
C71A C76A 1.401(11)
C72A C73A 1.407(12)
C73A C74A 1.355(15)
C74A C75A 1.313(16)
C75A C76A 1.419(14)
C81B C82B 1.356(18)
C81B C86B 1.383(18)
C81A C82A 1.333(18)
C81A C86A 1.360(19)
C82B C83B 1.378(18)
C82A C83A 1.364(17)
C83B C84B 1.318(18)
C83A C84A 1.363(18)
C84B C85B 1.379(18)
C84A C85A 1.356(19)
C85B C86B 1.371(17)
C85A C86A 1.366(18)
O1S C2S 1.445(16)
O1S C5S 1.520(15)
C2S C3S 1.553(19)
C3S C4S 1.58(2)
C4S C5S 1.511(18)

loop_
_geom_hbond_atom_site_label_D
_geom_hbond_atom_site_label_H
_geom_hbond_atom_site_label_A
_geom_hbond_distance_DH
_geom_hbond_distance_HA
_geom_hbond_distance_DA
_geom_hbond_angle_DHA
O1W H1WA O1A 0.85 1.86 2.698(9) 170.0
